data_7126256
loop_
_publ_author_name
'Boreen, Michael A.'
'Rao, Guodong'
'Villarreal, David G.'
'Watt, Fabian A.'
'Britt, R. David'
'Hohloch, Stephan'
'Arnold, John'

_publ_section_title
;
 Lewis acid capping of a uranium(v) nitride via a uranium(iii) azide
 molecular square.
;
_journal_issue 33
_journal_name_full 'Chemical communications (Cambridge, England)'
_journal_page_first 4535
_journal_page_last 4538
_journal_paper_doi 10.1039/d0cc01356k
_journal_volume 56
_journal_year 2020
_chemical_formula_moiety 'C52 H40 B2 F30 N6 Na2 O4'
_chemical_formula_sum 'C52 H40 B2 F30 N6 Na2 O4'
_chemical_formula_weight 1450.50
_chemical_name_systematic Bis((tris(pentafluorophenyl)borylazido)-bis(diethyl-ether)-sodium)
_chemical_properties_physical Air-sensitive,Moisture-sensitive
_chemical_temperature_decomposition 410
_space_group_crystal_system triclinic
_space_group_IT_number 2
_space_group_name_Hall '-P 1'
_space_group_name_H-M_alt 'P -1'
_atom_sites_solution_hydrogens geom
_atom_sites_solution_primary dual
_atom_sites_solution_secondary difmap
_audit_creation_date 2019-08-26
_audit_creation_method
;
Olex2 1.2
(compiled 2018.05.29 svn.r3508 for OlexSys, GUI svn.r5506)
;
_audit_update_record
;
2020-02-18 deposited with the CCDC.	2020-03-17 downloaded from the CCDC.
;
_cell_angle_alpha 70.9380(10)
_cell_angle_beta 81.4520(10)
_cell_angle_gamma 72.2550(10)
_cell_formula_units_Z 1
_cell_length_a 11.1153(4)
_cell_length_b 11.7453(4)
_cell_length_c 12.4529(4)
_cell_measurement_reflns_used 20441
_cell_measurement_temperature 100
_cell_measurement_theta_max 27.097
_cell_measurement_theta_min 1.976
_cell_volume 1461.32(9)
_computing_cell_refinement 'SAINT V8.38A Bruker, Madison WI'
_computing_data_collection 'Bruker APEX3 Bruker, Madison WI'
_computing_data_reduction 'SAINT V8.38A Bruker, Madison WI'
_computing_molecular_graphics 'Olex2 (Dolomanov et al., 2009)'
_computing_publication_material 'Olex2 (Dolomanov et al., 2009)'
_computing_structure_refinement 'XL (Sheldrick, 2008)'
_computing_structure_solution 'ShelXT (Sheldrick, 2015)'
_diffrn_ambient_temperature 100
_diffrn_detector_area_resol_mean 10.42
_diffrn_measured_fraction_theta_full 0.994
_diffrn_measured_fraction_theta_max 0.994
_diffrn_measurement_device_type 'Bruker D8 with PHOTON-II CPAD detector'
_diffrn_measurement_method '\f and \w shutterless scans'
_diffrn_radiation_monochromator 'silicon 111'
_diffrn_radiation_type synchrotron
_diffrn_radiation_wavelength 0.7288
_diffrn_reflns_av_R_equivalents 0.0539
_diffrn_reflns_av_unetI/netI 0.0396
_diffrn_reflns_Laue_measured_fraction_full 0.994
_diffrn_reflns_Laue_measured_fraction_max 0.994
_diffrn_reflns_limit_h_max 13
_diffrn_reflns_limit_h_min -13
_diffrn_reflns_limit_k_max 14
_diffrn_reflns_limit_k_min -14
_diffrn_reflns_limit_l_max 15
_diffrn_reflns_limit_l_min -15
_diffrn_reflns_number 20441
_diffrn_reflns_point_group_measured_fraction_full 0.994
_diffrn_reflns_point_group_measured_fraction_max 0.994
_diffrn_reflns_theta_full 25.930
_diffrn_reflns_theta_max 27.097
_diffrn_reflns_theta_min 1.976
_diffrn_source 'Advanced Light Source, station 12.2.1'
_diffrn_standards_number 0
_exptl_absorpt_coefficient_mu 0.191
_exptl_absorpt_correction_T_max 0.7462
_exptl_absorpt_correction_T_min 0.6657
_exptl_absorpt_correction_type multi-scan
_exptl_absorpt_process_details SADABS
_exptl_crystal_colour colorless
_exptl_crystal_colour_primary colorless
_exptl_crystal_density_diffrn 1.648
_exptl_crystal_description block
_exptl_crystal_F_000 728
_exptl_crystal_recrystallization_method 'Re-crystallisation from solvent: Diethyl ether'
_exptl_crystal_size_max 0.15
_exptl_crystal_size_mid 0.15
_exptl_crystal_size_min 0.12
_refine_diff_density_max 0.335
_refine_diff_density_min -0.326
_refine_diff_density_rms 0.073
_refine_ls_extinction_method none
_refine_ls_goodness_of_fit_ref 1.048
_refine_ls_hydrogen_treatment constr
_refine_ls_matrix_type full
_refine_ls_number_parameters 451
_refine_ls_number_reflns 5943
_refine_ls_number_restraints 1
_refine_ls_restrained_S_all 1.049
_refine_ls_R_factor_all 0.0355
_refine_ls_R_factor_gt 0.0331
_refine_ls_shift/su_max 0.001
_refine_ls_shift/su_mean 0.000
_refine_ls_structure_factor_coef Fsqd
_refine_ls_weighting_details 'w=1/[\s^2^(Fo^2^)+(0.0427P)^2^+0.5239P] where P=(Fo^2^+2Fc^2^)/3'
_refine_ls_weighting_scheme calc
_refine_ls_wR_factor_gt 0.0855
_refine_ls_wR_factor_ref 0.0877
_reflns_Friedel_coverage 0.000
_reflns_number_gt 5483
_reflns_number_total 5943
_reflns_threshold_expression 'I > 2\s(I)'
_cod_data_source_file d0cc01356k2.cif
_cod_data_source_block mab_4_163_0m
_cod_depositor_comments
;
The following automatic conversions were performed:

data name '_chemical_melting_point' was changed to
'_chemical_temperature_decomposition' since the value had been '410
(decomp.)'. The value '410 (decomp.)' was changed to '410'.

data item '_atom_sites_solution_secondary' value 'diffmap' was
changed to 'difmap'.

Automatic conversion script
Id: cif_fix_values 7556 2019-12-06 15:28:31Z antanas 

 Adding full bibliography for 7126254--7126256.cif.
;
_cod_database_code 7126256
_shelx_shelxl_version_number 2014/7
_shelx_space_group_comment
;
The symmetry employed for this shelxl refinement is uniquely defined
by the following loop, which should always be used as a source of
symmetry information in preference to the above space-group names.
They are only intended as comments.
;
_shelx_estimated_absorpt_t_max 0.977
_shelx_estimated_absorpt_t_min 0.972
_olex2_refinement_description
;
1. Fixed Uiso
 At 1.2 times of:
  All C(H,H) groups
 At 1.5 times of:
  All C(H,H,H) groups
2. Rigid bond restraints
 N1, N2
 with sigma for 1-2 distances of 0.001 and sigma for 1-3 distances of 0.005
3. Uiso/Uaniso restraints and constraints
Uanis(C22) = Uanis(C122)
4. Others
 Sof(C121)=Sof(H12A)=Sof(H12B)=Sof(C122)=Sof(H12C)=Sof(H12D)=Sof(H12E)=1-FVAR(1)
 Sof(C22)=Sof(H22A)=Sof(H22B)=Sof(H22C)=Sof(C21)=Sof(H21A)=Sof(H21B)=FVAR(1)
5.a Secondary CH2 refined with riding coordinates:
 C19(H19A,H19B), C25(H25A,H25B), C23(H23A,H23B), C21(H21A,H21B), C121(H12A,H12B)
5.b Idealised Me refined as rotating group:
 C24(H24A,H24B,H24C), C22(H22A,H22B,H22C), C26(H26A,H26B,H26C), C20(H20A,H20B,
 H20C), C122(H12C,H12D,H12E)
;
_olex2_submission_special_instructions 'No special instructions were received'

loop_
_space_group_symop_operation_xyz
'x, y, z'
'-x, -y, -z'

loop_
_atom_site_label
_atom_site_type_symbol
_atom_site_fract_x
_atom_site_fract_y
_atom_site_fract_z
_atom_site_U_iso_or_equiv
_atom_site_adp_type
_atom_site_occupancy
_atom_site_site_symmetry_order
_atom_site_calc_flag
_atom_site_refinement_flags_posn
_atom_site_refinement_flags_adp
_atom_site_refinement_flags_occupancy
_atom_site_disorder_assembly
_atom_site_disorder_group
Na1 Na 0.35811(4) 0.19965(4) 0.31359(4) 0.01915(12) Uani 1 1 d . . . . .
F1 F 0.47786(7) 0.32149(6) 0.17182(6) 0.01970(15) Uani 1 1 d . . . . .
F10 F 0.96815(7) 0.13480(7) 0.33005(6) 0.02343(17) Uani 1 1 d . . . . .
F6 F 0.60082(7) 0.31212(7) 0.53158(6) 0.02503(17) Uani 1 1 d . . . . .
F11 F 0.70329(7) -0.01575(7) 0.30880(6) 0.02550(17) Uani 1 1 d . . . . .
F15 F 0.82642(7) 0.35677(7) 0.12315(6) 0.02360(17) Uani 1 1 d . . . . .
F2 F 0.35767(7) 0.55263(7) 0.05763(6) 0.02322(17) Uani 1 1 d . . . . .
F5 F 0.72183(7) 0.48515(7) 0.33522(7) 0.02734(18) Uani 1 1 d . . . . .
F3 F 0.41548(8) 0.75387(7) 0.07966(7) 0.02780(18) Uani 1 1 d . . . . .
F9 F 1.10669(7) 0.10670(8) 0.49627(7) 0.02864(18) Uani 1 1 d . . . . .
F4 F 0.59885(8) 0.71458(7) 0.21998(7) 0.0325(2) Uani 1 1 d . . . . .
F12 F 0.79198(8) -0.09568(7) 0.12949(7) 0.03219(19) Uani 1 1 d . . . . .
F14 F 0.91140(7) 0.27484(8) -0.05791(6) 0.03071(19) Uani 1 1 d . . . . .
F8 F 0.99746(8) 0.17286(8) 0.68612(7) 0.0338(2) Uani 1 1 d . . . . .
F13 F 0.88959(8) 0.05111(8) -0.05991(7) 0.03187(19) Uani 1 1 d . . . . .
F7 F 0.74202(8) 0.27261(8) 0.70210(7) 0.03212(19) Uani 1 1 d . . . . .
O2 O 0.27444(8) 0.17385(8) 0.16800(8) 0.0230(2) Uani 1 1 d . . . . .
O1 O 0.22352(9) 0.37839(8) 0.34933(8) 0.0265(2) Uani 1 1 d . . . . .
N2 N 0.59488(9) 0.09131(9) 0.47322(8) 0.0162(2) Uani 1 1 d . U . . .
N1 N 0.57085(9) 0.17829(9) 0.38660(8) 0.0167(2) Uani 1 1 d . U . . .
N3 N 0.61155(10) 0.01009(10) 0.55523(9) 0.0217(2) Uani 1 1 d . . . . .
C7 C 0.77548(11) 0.22499(10) 0.42130(10) 0.0158(2) Uani 1 1 d . . . . .
C13 C 0.75078(11) 0.17986(11) 0.22273(10) 0.0162(2) Uani 1 1 d . . . . .
C1 C 0.60475(11) 0.38948(11) 0.26312(10) 0.0159(2) Uani 1 1 d . . . . .
C12 C 0.90577(11) 0.17312(11) 0.41906(10) 0.0176(2) Uani 1 1 d . . . . .
C2 C 0.51011(11) 0.41656(11) 0.18993(10) 0.0163(2) Uani 1 1 d . . . . .
C4 C 0.47539(12) 0.63703(11) 0.13877(10) 0.0205(2) Uani 1 1 d . . . . .
C3 C 0.44581(11) 0.53555(11) 0.12864(10) 0.0182(2) Uani 1 1 d . . . . .
C8 C 0.72610(11) 0.25805(11) 0.51995(11) 0.0191(2) Uani 1 1 d . . . . .
C14 C 0.75031(11) 0.06301(11) 0.21917(10) 0.0191(2) Uani 1 1 d . . . . .
C6 C 0.63013(11) 0.49537(11) 0.27009(10) 0.0193(2) Uani 1 1 d . . . . .
C9 C 0.79728(12) 0.24043(12) 0.60875(10) 0.0220(3) Uani 1 1 d . . . . .
C11 C 0.98098(11) 0.15638(11) 0.50532(11) 0.0206(2) Uani 1 1 d . . . . .
C10 C 0.92638(12) 0.18968(12) 0.60132(11) 0.0230(3) Uani 1 1 d . . . . .
C18 C 0.81043(11) 0.24577(11) 0.12671(10) 0.0186(2) Uani 1 1 d . . . . .
C5 C 0.56798(12) 0.61663(11) 0.21047(11) 0.0218(3) Uani 1 1 d . . . . .
C15 C 0.79681(12) 0.01815(12) 0.12688(11) 0.0230(3) Uani 1 1 d . . . . .
C17 C 0.85700(11) 0.20507(12) 0.03285(10) 0.0217(3) Uani 1 1 d . . . . .
C16 C 0.84771(12) 0.09109(13) 0.03186(11) 0.0234(3) Uani 1 1 d . . . . .
C19 C 0.15105(13) 0.48440(13) 0.26652(11) 0.0271(3) Uani 1 1 d . . . . .
H19A H 0.1719 0.4709 0.1907 0.033 Uiso 1 1 calc R . . . .
H19B H 0.1753 0.5599 0.2631 0.033 Uiso 1 1 calc R . . . .
C25 C 0.15275(12) 0.24462(13) 0.12419(11) 0.0255(3) Uani 1 1 d . . . . .
H25A H 0.1018 0.2875 0.1792 0.031 Uiso 1 1 calc R . . . .
H25B H 0.1084 0.1866 0.1162 0.031 Uiso 1 1 calc R . . . .
C24 C 0.47024(14) 0.02254(13) 0.15023(12) 0.0296(3) Uani 1 1 d . . . . .
H24A H 0.5130 -0.0431 0.1143 0.044 Uiso 1 1 calc GR . . . .
H24B H 0.4733 -0.0131 0.2331 0.044 Uiso 1 1 calc GR . . . .
H24C H 0.5128 0.0894 0.1241 0.044 Uiso 1 1 calc GR . . . .
C22 C 0.2797(12) 0.2934(13) 0.5432(13) 0.0281(6) Uani 0.628(9) 1 d . . P A 1
H22A H 0.3522 0.2301 0.5233 0.042 Uiso 0.628(9) 1 calc GR . P A 1
H22B H 0.2049 0.2616 0.5618 0.042 Uiso 0.628(9) 1 calc GR . P A 1
H22C H 0.2983 0.3120 0.6092 0.042 Uiso 0.628(9) 1 calc GR . P A 1
C26 C 0.16176(15) 0.34103(14) 0.01026(12) 0.0333(3) Uani 1 1 d . . . . .
H26A H 0.2017 0.2985 -0.0471 0.050 Uiso 1 1 calc GR . . . .
H26B H 0.2127 0.3937 0.0158 0.050 Uiso 1 1 calc GR . . . .
H26C H 0.0767 0.3934 -0.0118 0.050 Uiso 1 1 calc GR . . . .
B1 B 0.68108(12) 0.24275(12) 0.32407(11) 0.0151(2) Uani 1 1 d . . . . .
C23 C 0.33563(15) 0.07496(15) 0.11859(15) 0.0391(4) Uani 1 1 d . . . . .
H23A H 0.3320 0.1076 0.0348 0.047 Uiso 1 1 calc R . . . .
H23B H 0.2916 0.0082 0.1465 0.047 Uiso 1 1 calc R . . . .
C20 C 0.01074(17) 0.50702(19) 0.29267(17) 0.0542(5) Uani 1 1 d . . . . .
H20A H -0.0341 0.5783 0.2323 0.081 Uiso 1 1 calc GR . . . .
H20B H -0.0112 0.5254 0.3656 0.081 Uiso 1 1 calc GR . . . .
H20C H -0.0138 0.4322 0.2972 0.081 Uiso 1 1 calc GR . . . .
C21 C 0.2553(4) 0.4089(2) 0.4459(2) 0.0288(9) Uani 0.628(9) 1 d . . P A 1
H21A H 0.3312 0.4404 0.4251 0.035 Uiso 0.628(9) 1 calc R . P A 1
H21B H 0.1842 0.4746 0.4662 0.035 Uiso 0.628(9) 1 calc R . P A 1
C121 C 0.1898(6) 0.3919(4) 0.4601(3) 0.0245(14) Uani 0.372(9) 1 d . . P A 2
H12A H 0.1040 0.3816 0.4853 0.029 Uiso 0.372(9) 1 calc R . P A 2
H12B H 0.1903 0.4761 0.4600 0.029 Uiso 0.372(9) 1 calc R . P A 2
C122 C 0.288(2) 0.291(2) 0.540(2) 0.0281(6) Uani 0.372(9) 1 d . . P A 2
H12C H 0.3719 0.3020 0.5143 0.042 Uiso 0.372(9) 1 calc GR . P A 2
H12D H 0.2862 0.2077 0.5393 0.042 Uiso 0.372(9) 1 calc GR . P A 2
H12E H 0.2670 0.2970 0.6175 0.042 Uiso 0.372(9) 1 calc GR . P A 2

loop_
_atom_site_aniso_label
_atom_site_aniso_U_11
_atom_site_aniso_U_22
_atom_site_aniso_U_33
_atom_site_aniso_U_23
_atom_site_aniso_U_13
_atom_site_aniso_U_12
Na1 0.0204(2) 0.0186(2) 0.0179(2) -0.00369(19) -0.00450(18) -0.00486(19)
F1 0.0221(4) 0.0193(3) 0.0191(3) -0.0041(3) -0.0052(3) -0.0074(3)
F10 0.0157(3) 0.0317(4) 0.0215(4) -0.0100(3) -0.0002(3) -0.0027(3)
F6 0.0160(4) 0.0332(4) 0.0272(4) -0.0159(3) -0.0003(3) -0.0016(3)
F11 0.0354(4) 0.0172(3) 0.0239(4) -0.0043(3) 0.0005(3) -0.0101(3)
F15 0.0235(4) 0.0201(4) 0.0256(4) -0.0039(3) 0.0034(3) -0.0092(3)
F2 0.0208(4) 0.0261(4) 0.0188(4) -0.0011(3) -0.0076(3) -0.0037(3)
F5 0.0281(4) 0.0187(4) 0.0372(4) -0.0035(3) -0.0174(3) -0.0072(3)
F3 0.0301(4) 0.0160(3) 0.0284(4) 0.0011(3) -0.0087(3) 0.0011(3)
F9 0.0147(4) 0.0342(4) 0.0362(4) -0.0116(4) -0.0084(3) -0.0011(3)
F4 0.0423(5) 0.0147(3) 0.0414(5) -0.0038(3) -0.0160(4) -0.0075(3)
F12 0.0387(5) 0.0251(4) 0.0383(5) -0.0185(4) -0.0061(4) -0.0050(3)
F14 0.0268(4) 0.0394(5) 0.0184(4) -0.0027(3) 0.0055(3) -0.0081(3)
F8 0.0312(4) 0.0450(5) 0.0284(4) -0.0127(4) -0.0155(3) -0.0066(4)
F13 0.0255(4) 0.0472(5) 0.0243(4) -0.0215(4) -0.0031(3) 0.0005(4)
F7 0.0330(4) 0.0448(5) 0.0232(4) -0.0187(4) -0.0012(3) -0.0081(4)
O2 0.0218(5) 0.0259(5) 0.0240(5) -0.0111(4) -0.0044(3) -0.0052(4)
O1 0.0347(5) 0.0220(4) 0.0199(4) -0.0074(4) -0.0027(4) -0.0019(4)
N2 0.0131(5) 0.0190(5) 0.0175(5) -0.0046(4) -0.0014(4) -0.0065(4)
N1 0.0150(5) 0.0172(5) 0.0165(5) -0.0015(4) -0.0027(4) -0.0054(4)
N3 0.0199(5) 0.0241(5) 0.0192(5) 0.0001(4) -0.0040(4) -0.0092(4)
C7 0.0164(6) 0.0135(5) 0.0171(5) -0.0021(4) -0.0024(4) -0.0055(4)
C13 0.0132(5) 0.0173(5) 0.0159(5) -0.0032(4) -0.0042(4) -0.0013(4)
C1 0.0138(5) 0.0166(5) 0.0157(5) -0.0038(4) 0.0008(4) -0.0037(4)
C12 0.0177(6) 0.0168(5) 0.0177(6) -0.0041(4) -0.0006(4) -0.0053(4)
C2 0.0158(5) 0.0174(5) 0.0158(5) -0.0050(4) 0.0013(4) -0.0055(4)
C4 0.0207(6) 0.0148(5) 0.0187(6) -0.0002(5) -0.0010(5) 0.0001(4)
C3 0.0143(5) 0.0231(6) 0.0143(5) -0.0034(5) -0.0014(4) -0.0031(4)
C8 0.0163(6) 0.0186(6) 0.0219(6) -0.0056(5) -0.0016(4) -0.0044(4)
C14 0.0192(6) 0.0183(6) 0.0182(6) -0.0033(5) -0.0040(4) -0.0036(5)
C6 0.0172(6) 0.0189(6) 0.0214(6) -0.0048(5) -0.0046(4) -0.0043(5)
C9 0.0260(7) 0.0234(6) 0.0189(6) -0.0085(5) -0.0016(5) -0.0075(5)
C11 0.0149(6) 0.0192(6) 0.0260(6) -0.0039(5) -0.0051(5) -0.0036(4)
C10 0.0250(7) 0.0244(6) 0.0211(6) -0.0044(5) -0.0104(5) -0.0074(5)
C18 0.0151(5) 0.0179(5) 0.0201(6) -0.0035(5) -0.0037(4) -0.0019(4)
C5 0.0238(6) 0.0156(6) 0.0258(6) -0.0048(5) -0.0024(5) -0.0058(5)
C15 0.0215(6) 0.0214(6) 0.0276(7) -0.0116(5) -0.0078(5) -0.0003(5)
C17 0.0148(6) 0.0284(6) 0.0160(6) -0.0021(5) -0.0022(4) -0.0019(5)
C16 0.0173(6) 0.0324(7) 0.0194(6) -0.0134(5) -0.0050(5) 0.0029(5)
C19 0.0307(7) 0.0244(6) 0.0205(6) -0.0025(5) -0.0005(5) -0.0045(5)
C25 0.0202(6) 0.0295(7) 0.0280(7) -0.0088(6) -0.0027(5) -0.0076(5)
C24 0.0323(7) 0.0276(7) 0.0255(7) -0.0092(5) -0.0035(5) -0.0009(6)
C22 0.0320(15) 0.0265(8) 0.0255(10) -0.0092(7) -0.0058(10) -0.0044(11)
C26 0.0381(8) 0.0317(7) 0.0282(7) -0.0055(6) -0.0066(6) -0.0082(6)
B1 0.0137(6) 0.0147(6) 0.0161(6) -0.0027(5) -0.0019(5) -0.0041(5)
C23 0.0362(8) 0.0402(8) 0.0499(9) -0.0309(8) -0.0138(7) 0.0009(7)
C20 0.0342(9) 0.0507(10) 0.0501(11) 0.0028(8) 0.0099(8) 0.0027(8)
C21 0.039(2) 0.0268(12) 0.0237(12) -0.0100(9) -0.0038(11) -0.0106(11)
C121 0.027(3) 0.027(2) 0.0186(18) -0.0090(15) -0.0028(16) -0.0027(18)
C122 0.0320(15) 0.0265(8) 0.0255(10) -0.0092(7) -0.0058(10) -0.0044(11)

loop_
_atom_type_symbol
_atom_type_description
_atom_type_scat_dispersion_real
_atom_type_scat_dispersion_imag
_atom_type_scat_source
C C 0.00337 0.00172 'Calculated using XDISP in WinGX (Farrugia, 1999)'
H H 0.0000 0.0000 'Calculated using XDISP in WinGX (Farrugia, 1999)'
N N 0.00654 0.00351 'Calculated using XDISP in WinGX (Farrugia, 1999)'
B B 0.00168 0.00073 'Calculated using XDISP in WinGX (Farrugia, 1999)'
F F 0.01853 0.01091 'Calculated using XDISP in WinGX (Farrugia, 1999)'
Na Na 0.03891 0.02650 'Calculated using XDISP in WinGX (Farrugia, 1999)'
O O 0.01151 0.00644 'Calculated using XDISP in WinGX (Farrugia, 1999)'

loop_
_geom_angle_atom_site_label_1
_geom_angle_atom_site_label_2
_geom_angle_atom_site_label_3
_geom_angle
_geom_angle_site_symmetry_1
_geom_angle_site_symmetry_3
_geom_angle_publ_flag
F1 Na1 N1 68.67(3) . . ?
F1 Na1 N3 139.09(4) . 2_656 ?
O2 Na1 F1 87.78(3) . . ?
O2 Na1 O1 105.90(4) . . ?
O2 Na1 N1 141.53(4) . . ?
O2 Na1 N3 99.10(4) . 2_656 ?
O1 Na1 F1 90.99(3) . . ?
O1 Na1 N1 104.53(4) . . ?
O1 Na1 N3 124.69(4) . 2_656 ?
N3 Na1 N1 82.13(4) 2_656 . ?
C2 F1 Na1 121.30(6) . . ?
C25 O2 Na1 124.94(8) . . ?
C23 O2 Na1 122.18(8) . . ?
C23 O2 C25 112.63(10) . . ?
C19 O1 Na1 125.52(8) . . ?
C19 O1 C21 114.00(13) . . ?
C21 O1 Na1 115.19(14) . . ?
C121 O1 Na1 123.90(16) . . ?
C121 O1 C19 110.20(17) . . ?
N3 N2 N1 176.81(11) . . ?
N2 N1 Na1 111.30(7) . . ?
N2 N1 B1 117.92(9) . . ?
B1 N1 Na1 129.62(7) . . ?
N2 N3 Na1 160.73(9) . 2_656 ?
C12 C7 C8 113.54(11) . . ?
C12 C7 B1 126.12(10) . . ?
C8 C7 B1 120.28(10) . . ?
C14 C13 C18 113.45(11) . . ?
C14 C13 B1 125.12(10) . . ?
C18 C13 B1 121.31(10) . . ?
C2 C1 B1 119.87(10) . . ?
C6 C1 C2 113.37(10) . . ?
C6 C1 B1 126.60(10) . . ?
F10 C12 C7 120.99(10) . . ?
F10 C12 C11 115.09(10) . . ?
C11 C12 C7 123.92(11) . . ?
F1 C2 C1 119.88(10) . . ?
F1 C2 C3 115.23(10) . . ?
C3 C2 C1 124.86(11) . . ?
F3 C4 C3 120.66(11) . . ?
F3 C4 C5 120.45(11) . . ?
C3 C4 C5 118.89(11) . . ?
F2 C3 C2 120.70(11) . . ?
F2 C3 C4 120.13(11) . . ?
C4 C3 C2 119.15(11) . . ?
F6 C8 C7 119.42(10) . . ?
F6 C8 C9 116.26(11) . . ?
C9 C8 C7 124.31(11) . . ?
F11 C14 C13 120.75(10) . . ?
F11 C14 C15 115.24(11) . . ?
C15 C14 C13 124.01(11) . . ?
F5 C6 C1 120.79(10) . . ?
F5 C6 C5 115.31(11) . . ?
C5 C6 C1 123.88(11) . . ?
F7 C9 C8 120.66(11) . . ?
F7 C9 C10 119.76(11) . . ?
C10 C9 C8 119.58(12) . . ?
F9 C11 C12 120.36(11) . . ?
F9 C11 C10 119.84(11) . . ?
C10 C11 C12 119.80(11) . . ?
F8 C10 C9 120.57(12) . . ?
F8 C10 C11 120.61(12) . . ?
C11 C10 C9 118.82(11) . . ?
F15 C18 C13 119.50(10) . . ?
F15 C18 C17 116.23(11) . . ?
C17 C18 C13 124.26(11) . . ?
F4 C5 C4 119.49(11) . . ?
F4 C5 C6 120.64(11) . . ?
C4 C5 C6 119.86(11) . . ?
F12 C15 C14 120.51(12) . . ?
F12 C15 C16 119.90(11) . . ?
C16 C15 C14 119.58(12) . . ?
F14 C17 C18 121.05(12) . . ?
F14 C17 C16 119.44(11) . . ?
C18 C17 C16 119.51(12) . . ?
F13 C16 C15 120.55(12) . . ?
F13 C16 C17 120.46(12) . . ?
C15 C16 C17 118.98(11) . . ?
O1 C19 C20 112.82(12) . . ?
O2 C25 C26 112.49(11) . . ?
N1 B1 C7 107.70(9) . . ?
N1 B1 C13 108.35(9) . . ?
N1 B1 C1 103.97(9) . . ?
C7 B1 C13 114.29(9) . . ?
C7 B1 C1 114.07(9) . . ?
C13 B1 C1 107.84(9) . . ?
O2 C23 C24 109.41(11) . . ?
C22 C21 O1 108.0(6) . . ?
O1 C121 C122 107.3(10) . . ?

loop_
_geom_bond_atom_site_label_1
_geom_bond_atom_site_label_2
_geom_bond_distance
_geom_bond_site_symmetry_2
_geom_bond_publ_flag
Na1 F1 2.3977(8) . ?
Na1 O2 2.2970(10) . ?
Na1 O1 2.3111(10) . ?
Na1 N1 2.5710(11) . ?
Na1 N3 2.4248(11) 2_656 ?
F1 C2 1.3633(13) . ?
F10 C12 1.3488(14) . ?
F6 C8 1.3508(14) . ?
F11 C14 1.3497(14) . ?
F15 C18 1.3544(14) . ?
F2 C3 1.3431(14) . ?
F5 C6 1.3487(14) . ?
F3 C4 1.3407(14) . ?
F9 C11 1.3434(14) . ?
F4 C5 1.3406(14) . ?
F12 C15 1.3440(15) . ?
F14 C17 1.3448(14) . ?
F8 C10 1.3397(14) . ?
F13 C16 1.3425(14) . ?
F7 C9 1.3434(14) . ?
O2 C25 1.4338(16) . ?
O2 C23 1.4321(17) . ?
O1 C19 1.4351(16) . ?
O1 C21 1.478(3) . ?
O1 C121 1.422(4) . ?
N2 N1 1.2158(14) . ?
N2 N3 1.1399(14) . ?
N1 B1 1.6055(15) . ?
N3 Na1 2.4248(11) 2_656 ?
C7 C12 1.3894(16) . ?
C7 C8 1.3937(17) . ?
C7 B1 1.6400(17) . ?
C13 C14 1.3892(17) . ?
C13 C18 1.3933(17) . ?
C13 B1 1.6455(17) . ?
C1 C2 1.3894(16) . ?
C1 C6 1.3875(17) . ?
C1 B1 1.6468(17) . ?
C12 C11 1.3857(17) . ?
C2 C3 1.3796(17) . ?
C4 C3 1.3763(18) . ?
C4 C5 1.3773(18) . ?
C8 C9 1.3792(17) . ?
C14 C15 1.3851(17) . ?
C6 C5 1.3852(17) . ?
C9 C10 1.3777(19) . ?
C11 C10 1.3768(18) . ?
C18 C17 1.3773(18) . ?
C15 C16 1.374(2) . ?
C17 C16 1.3779(19) . ?
C19 C20 1.504(2) . ?
C25 C26 1.511(2) . ?
C24 C23 1.493(2) . ?
C22 C21 1.477(15) . ?
C121 C122 1.53(3) . ?
